data_4513213
loop_
_publ_author_name
'Zeng, Xianghua'
'Chang, Shaoqing'
'Deng, Ke'
'Zhang, Junyong'
'Sun, Hongbin'
'Zeng, Qingdao'
'Xie, Jingli'

_publ_section_title
;
 Synthesis and Molecular Structures of BINOL Complexes: An STM
 Investigation of 2D Self-Assembly
;
_journal_issue 7
_journal_name_full 'Crystal Growth &amp; Design'
_journal_page_first 3096
_journal_paper_doi 10.1021/acs.cgd.5b00143
_journal_volume 15
_journal_year 2015
_chemical_formula_sum 'C34 H20 N2 O2 S2'
_chemical_formula_weight 552.64
_chemical_name_systematic
;
 ?
;
_space_group_crystal_system orthorhombic
_space_group_IT_number 19
_space_group_name_Hall 'P 2ac 2ab'
_space_group_name_H-M_alt 'P 21 21 21'
_symmetry_space_group_name_Hall 'P 2ac 2ab'
_symmetry_space_group_name_H-M 'P 21 21 21'
_atom_sites_solution_hydrogens geom
_audit_creation_method SHELXL-2014
_cell_angle_alpha 90
_cell_angle_beta 90
_cell_angle_gamma 90
_cell_formula_units_Z 4
_cell_length_a 6.8722(6)
_cell_length_b 11.2171(11)
_cell_length_c 33.051(3)
_cell_measurement_reflns_used 951
_cell_measurement_temperature 293(2)
_cell_measurement_theta_max 22.71
_cell_measurement_theta_min 3.03
_cell_volume 2547.8(4)
_computing_structure_refinement 'SHELXL-2014 (Sheldrick, 2014)'
_diffrn_ambient_temperature 293(2)
_diffrn_measured_fraction_theta_full 0.998
_diffrn_measured_fraction_theta_max 0.854
_diffrn_measurement_device_type 'Xcalibur, Eos, Gemini'
_diffrn_radiation_type MoK\a
_diffrn_radiation_wavelength 0.71073
_diffrn_reflns_av_R_equivalents 0.0688
_diffrn_reflns_av_unetI/netI 0.1742
_diffrn_reflns_laue_measured_fraction_full 0.998
_diffrn_reflns_laue_measured_fraction_max 0.854
_diffrn_reflns_limit_h_max 7
_diffrn_reflns_limit_h_min -9
_diffrn_reflns_limit_k_max 12
_diffrn_reflns_limit_k_min -15
_diffrn_reflns_limit_l_max 43
_diffrn_reflns_limit_l_min -26
_diffrn_reflns_number 7446
_diffrn_reflns_point_group_measured_fraction_full 0.873
_diffrn_reflns_point_group_measured_fraction_max 0.716
_diffrn_reflns_theta_full 25.242
_diffrn_reflns_theta_max 29.166
_diffrn_reflns_theta_min 3.028
_diffrn_source 'Enhance Mo Source'
_exptl_absorpt_coefficient_mu 0.247
_exptl_absorpt_correction_T_max 1.000
_exptl_absorpt_correction_T_min 0.986
_exptl_absorpt_correction_type multi-scan
_exptl_absorpt_process_details
;
CrysAlisPro, Agilent Technologies,
Version 1.171.37.31 (release 14-01-2014 CrysAlis171 .NET)
(compiled Jan 14 2014,18:38:05)
Empirical absorption correction using spherical harmonics,
 implemented in SCALE3 ABSPACK scaling algorithm.
;
_exptl_crystal_colour yellow-red
_exptl_crystal_density_diffrn 1.441
_exptl_crystal_description block
_exptl_crystal_F_000 1144
_exptl_crystal_size_max 0.20
_exptl_crystal_size_mid 0.15
_exptl_crystal_size_min 0.10
_refine_diff_density_max 0.226
_refine_diff_density_min -0.262
_refine_diff_density_rms 0.054
_refine_ls_abs_structure_details
;
 Flack x determined using 484 quotients [(I+)-(I-)]/[(I+)+(I-)]
 (Parsons, Flack and Wagner, Acta Cryst. B69 (2013) 249-259).
;
_refine_ls_abs_structure_Flack 0.88(14)
_refine_ls_extinction_method none
_refine_ls_goodness_of_fit_ref 0.962
_refine_ls_hydrogen_treatment constr
_refine_ls_matrix_type full
_refine_ls_number_parameters 363
_refine_ls_number_reflns 4937
_refine_ls_number_restraints 0
_refine_ls_restrained_S_all 0.962
_refine_ls_R_factor_all 0.1853
_refine_ls_R_factor_gt 0.0746
_refine_ls_shift/su_max 0.000
_refine_ls_shift/su_mean 0.000
_refine_ls_structure_factor_coef Fsqd
_refine_ls_weighting_details 'w=1/[\s^2^(Fo^2^)+(0.0067P)^2^] where P=(Fo^2^+2Fc^2^)/3'
_refine_ls_weighting_scheme calc
_refine_ls_wR_factor_gt 0.0790
_refine_ls_wR_factor_ref 0.1103
_reflns_Friedel_coverage 0.471
_reflns_friedel_fraction_full 0.700
_reflns_friedel_fraction_max 0.533
_reflns_number_gt 2299
_reflns_number_total 4937
_reflns_threshold_expression 'I > 2\s(I)'
_cod_data_source_file cg5b00143_si_003.cif
_cod_data_source_block shelx
_cod_depositor_comments 'Adding full bibliography for 4513213--4513214.cif.'
_cod_database_code 4513213
_shelx_space_group_comment
;
The symmetry employed for this shelxl refinement is uniquely defined
by the following loop, which should always be used as a source of
symmetry information in preference to the above space-group names.
They are only intended as comments.
;
_shelxl_version_number 2014-3

loop_
_space_group_symop_operation_xyz
'x, y, z'
'-x+1/2, -y, z+1/2'
'x+1/2, -y+1/2, -z'
'-x, y+1/2, -z+1/2'

loop_
_atom_site_label
_atom_site_type_symbol
_atom_site_fract_x
_atom_site_fract_y
_atom_site_fract_z
_atom_site_U_iso_or_equiv
_atom_site_adp_type
_atom_site_occupancy
_atom_site_site_symmetry_order
_atom_site_calc_flag
_atom_site_refinement_flags_posn
_atom_site_refinement_flags_adp
S1 S 0.1777(3) -0.28623(17) -0.54449(6) 0.0537(6) Uani 1 1 d . .
S2 S -0.6175(3) -0.9405(2) -0.75093(6) 0.0695(7) Uani 1 1 d . .
O1 O 0.0630(7) -0.6004(4) -0.63112(13) 0.0457(14) Uani 1 1 d . .
H41 H 0.1580 -0.5569 -0.6283 0.069 Uiso 1 1 calc R U
O2 O -0.5238(8) -0.6578(5) -0.65185(15) 0.0565(16) Uani 1 1 d . .
H30 H -0.5951 -0.6573 -0.6717 0.085 Uiso 1 1 calc R U
N1 N 0.2725(9) -0.4271(5) -0.60292(16) 0.0403(16) Uani 1 1 d . .
N2 N -0.7340(9) -0.7618(5) -0.70788(18) 0.0516(18) Uani 1 1 d . .
C1 C -0.2228(10) -0.6573(6) -0.59673(19) 0.0303(17) Uani 1 1 d . .
C2 C -0.0629(10) -0.5827(6) -0.59991(19) 0.0343(18) Uani 1 1 d . .
C3 C -0.0338(10) -0.4859(6) -0.5719(2) 0.0330(17) Uani 1 1 d . .
C4 C -0.1671(10) -0.4687(5) -0.54180(18) 0.0362(17) Uani 1 1 d . .
H4 H -0.1488 -0.4060 -0.5238 0.043 Uiso 1 1 calc R U
C5 C -0.3299(10) -0.5419(6) -0.53722(19) 0.0348(17) Uani 1 1 d . .
C6 C -0.4649(11) -0.5256(6) -0.5059(2) 0.045(2) Uani 1 1 d . .
H6 H -0.4483 -0.4620 -0.4882 0.054 Uiso 1 1 calc R U
C7 C -0.6188(12) -0.5995(7) -0.5006(2) 0.049(2) Uani 1 1 d . .
H7 H -0.7068 -0.5863 -0.4797 0.059 Uiso 1 1 calc R U
C8 C -0.6438(11) -0.6956(6) -0.52680(19) 0.050(2) Uani 1 1 d . .
H8 H -0.7483 -0.7472 -0.5231 0.060 Uiso 1 1 calc R U
C9 C -0.5170(10) -0.7149(6) -0.5578(2) 0.044(2) Uani 1 1 d . .
H9 H -0.5374 -0.7792 -0.5750 0.053 Uiso 1 1 calc R U
C10 C -0.3540(10) -0.6390(6) -0.56438(19) 0.0328(17) Uani 1 1 d . .
C11 C 0.1404(11) -0.4093(6) -0.57605(19) 0.0362(18) Uani 1 1 d . .
C12 C 0.3943(11) -0.2571(6) -0.5700(2) 0.0412(19) Uani 1 1 d . .
C13 C 0.5285(12) -0.1673(6) -0.5641(2) 0.051(2) Uani 1 1 d . .
H37 H 0.5118 -0.1111 -0.5438 0.061 Uiso 1 1 calc R U
C14 C 0.6878(12) -0.1632(7) -0.5893(2) 0.053(2) Uani 1 1 d . .
H35 H 0.7805 -0.1035 -0.5860 0.064 Uiso 1 1 calc R U
C15 C 0.7106(13) -0.2477(7) -0.6196(2) 0.061(2) Uani 1 1 d . .
H36 H 0.8187 -0.2427 -0.6364 0.073 Uiso 1 1 calc R U
C16 C 0.5803(11) -0.3380(7) -0.6257(2) 0.049(2) Uani 1 1 d . .
H38 H 0.5987 -0.3943 -0.6460 0.059 Uiso 1 1 calc R U
C17 C 0.4206(11) -0.3424(6) -0.6004(2) 0.0416(19) Uani 1 1 d . .
C18 C -0.2468(11) -0.7540(6) -0.62732(19) 0.0350(18) Uani 1 1 d . .
C19 C -0.1112(11) -0.8496(6) -0.62973(19) 0.0346(18) Uani 1 1 d . .
C20 C 0.0496(11) -0.8615(6) -0.6034(2) 0.046(2) Uani 1 1 d . .
H15 H 0.0674 -0.8059 -0.5829 0.056 Uiso 1 1 calc R U
C21 C 0.1794(12) -0.9530(6) -0.6075(2) 0.052(2) Uani 1 1 d . .
H16 H 0.2814 -0.9598 -0.5891 0.063 Uiso 1 1 calc R U
C22 C 0.1620(12) -1.0357(7) -0.6383(2) 0.056(2) Uani 1 1 d . .
H17 H 0.2545 -1.0955 -0.6414 0.068 Uiso 1 1 calc R U
C23 C 0.0080(13) -1.0285(7) -0.6640(2) 0.052(2) Uani 1 1 d . .
H18 H -0.0048 -1.0844 -0.6846 0.062 Uiso 1 1 calc R U
C24 C -0.1317(11) -0.9383(6) -0.6600(2) 0.0373(18) Uani 1 1 d . .
C25 C -0.2932(11) -0.9321(6) -0.68616(19) 0.043(2) Uani 1 1 d . .
H20 H -0.3090 -0.9907 -0.7058 0.051 Uiso 1 1 calc R U
C26 C -0.4265(11) -0.8433(6) -0.6836(2) 0.0384(19) Uani 1 1 d . .
C27 C -0.3990(11) -0.7508(6) -0.6544(2) 0.041(2) Uani 1 1 d . .
C28 C -0.5953(12) -0.8375(7) -0.7107(2) 0.045(2) Uani 1 1 d . .
C29 C -0.8396(12) -0.8749(7) -0.7635(2) 0.056(2) Uani 1 1 d . .
C30 C -0.9692(14) -0.9060(8) -0.7944(2) 0.071(3) Uani 1 1 d . .
H28 H -0.9417 -0.9670 -0.8126 0.085 Uiso 1 1 calc R U
C31 C -1.1381(14) -0.8424(8) -0.7965(3) 0.071(3) Uani 1 1 d . .
H27 H -1.2280 -0.8621 -0.8165 0.086 Uiso 1 1 calc R U
C32 C -1.1812(14) -0.7507(8) -0.7705(3) 0.076(3) Uani 1 1 d . .
H26 H -1.2979 -0.7094 -0.7731 0.091 Uiso 1 1 calc R U
C33 C -1.0480(13) -0.7194(7) -0.7399(2) 0.064(3) Uani 1 1 d . .
H25 H -1.0754 -0.6574 -0.7221 0.077 Uiso 1 1 calc R U
C34 C -0.8772(12) -0.7819(7) -0.7369(2) 0.051(2) Uani 1 1 d . .

loop_
_atom_site_aniso_label
_atom_site_aniso_U_11
_atom_site_aniso_U_22
_atom_site_aniso_U_33
_atom_site_aniso_U_23
_atom_site_aniso_U_13
_atom_site_aniso_U_12
S1 0.0582(14) 0.0466(11) 0.0562(12) -0.0157(11) 0.0089(12) -0.0126(12)
S2 0.0651(16) 0.0871(17) 0.0564(13) -0.0285(14) -0.0029(14) -0.0123(15)
O1 0.047(3) 0.048(3) 0.042(3) -0.014(3) 0.007(3) -0.015(3)
O2 0.057(4) 0.058(3) 0.055(4) -0.021(3) -0.018(3) 0.011(3)
N1 0.038(4) 0.038(4) 0.044(4) -0.002(3) 0.001(3) -0.006(3)
N2 0.050(4) 0.057(5) 0.048(4) -0.002(4) -0.011(4) -0.003(4)
C1 0.029(4) 0.030(4) 0.032(4) -0.005(4) -0.008(3) 0.004(4)
C2 0.037(4) 0.036(4) 0.029(4) -0.010(4) 0.000(4) -0.001(4)
C3 0.035(4) 0.032(4) 0.032(4) -0.003(4) -0.003(4) 0.000(4)
C4 0.042(4) 0.031(4) 0.036(4) -0.010(4) -0.003(4) -0.006(4)
C5 0.040(4) 0.031(4) 0.033(4) 0.001(4) 0.002(4) -0.003(4)
C6 0.048(5) 0.047(5) 0.039(4) -0.012(4) -0.001(4) -0.003(5)
C7 0.050(6) 0.063(6) 0.036(4) -0.006(4) 0.004(4) -0.001(5)
C8 0.044(5) 0.059(5) 0.046(4) -0.001(5) 0.005(4) -0.008(5)
C9 0.039(4) 0.052(5) 0.040(4) -0.012(4) -0.005(4) -0.013(5)
C10 0.028(4) 0.037(4) 0.034(4) -0.001(4) -0.001(4) 0.003(4)
C11 0.043(5) 0.032(4) 0.034(4) -0.002(4) -0.006(4) -0.005(4)
C12 0.038(4) 0.044(5) 0.042(4) 0.000(4) -0.003(4) -0.001(4)
C13 0.058(6) 0.045(5) 0.049(5) -0.008(4) -0.003(5) -0.015(5)
C14 0.047(5) 0.049(5) 0.064(5) 0.000(5) -0.003(5) -0.028(5)
C15 0.057(6) 0.058(6) 0.069(6) 0.000(5) 0.008(5) -0.013(5)
C16 0.048(5) 0.050(5) 0.049(5) -0.004(4) 0.006(5) -0.007(5)
C17 0.047(5) 0.037(4) 0.040(4) 0.005(4) 0.001(4) -0.006(4)
C18 0.040(5) 0.032(4) 0.033(4) -0.005(4) 0.002(4) -0.007(4)
C19 0.039(5) 0.034(4) 0.031(4) 0.004(4) 0.011(4) -0.001(4)
C20 0.048(5) 0.040(5) 0.051(5) -0.008(4) -0.004(5) -0.003(4)
C21 0.054(6) 0.044(5) 0.059(5) -0.002(5) -0.008(5) 0.004(5)
C22 0.057(6) 0.042(5) 0.071(5) -0.007(5) 0.004(5) 0.012(5)
C23 0.066(6) 0.044(5) 0.045(5) -0.011(4) 0.008(5) -0.007(5)
C24 0.043(5) 0.029(4) 0.040(4) -0.005(4) 0.013(4) -0.003(4)
C25 0.053(5) 0.042(5) 0.033(4) -0.011(4) 0.005(4) -0.009(4)
C26 0.041(5) 0.038(4) 0.036(4) -0.004(4) 0.005(4) -0.007(4)
C27 0.043(5) 0.041(5) 0.039(4) -0.006(4) 0.003(4) -0.002(4)
C28 0.051(5) 0.052(5) 0.030(4) -0.005(4) 0.002(4) -0.025(5)
C29 0.055(6) 0.071(6) 0.043(5) 0.010(5) -0.006(5) -0.027(5)
C30 0.078(7) 0.093(8) 0.041(5) 0.000(6) -0.002(6) -0.029(7)
C31 0.073(7) 0.093(8) 0.048(6) 0.013(6) -0.022(6) -0.035(7)
C32 0.070(7) 0.090(8) 0.069(6) 0.036(6) -0.015(6) -0.033(6)
C33 0.060(6) 0.068(6) 0.065(6) 0.020(5) -0.013(5) -0.005(5)
C34 0.052(6) 0.057(5) 0.044(5) 0.008(5) -0.007(5) -0.020(5)

loop_
_atom_type_symbol
_atom_type_description
_atom_type_scat_dispersion_real
_atom_type_scat_dispersion_imag
_atom_type_scat_source
S S 0.1246 0.1234 'International Tables Vol C Tables 4.2.6.8 and 6.1.1.4'
O O 0.0106 0.0060 'International Tables Vol C Tables 4.2.6.8 and 6.1.1.4'
N N 0.0061 0.0033 'International Tables Vol C Tables 4.2.6.8 and 6.1.1.4'
C C 0.0033 0.0016 'International Tables Vol C Tables 4.2.6.8 and 6.1.1.4'
H H 0.0000 0.0000 'International Tables Vol C Tables 4.2.6.8 and 6.1.1.4'

loop_
_geom_angle_atom_site_label_1
_geom_angle_atom_site_label_2
_geom_angle_atom_site_label_3
_geom_angle
C12 S1 C11 89.1(3)
C29 S2 C28 88.8(4)
C11 N1 C17 111.6(6)
C28 N2 C34 111.6(7)
C2 C1 C10 118.4(6)
C2 C1 C18 118.4(6)
C10 C1 C18 123.2(6)
O1 C2 C1 118.3(6)
O1 C2 C3 120.6(6)
C1 C2 C3 121.1(6)
C4 C3 C2 118.8(6)
C4 C3 C11 121.9(6)
C2 C3 C11 119.3(6)
C3 C4 C5 122.2(6)
C4 C5 C6 122.3(6)
C4 C5 C10 118.4(6)
C6 C5 C10 119.3(6)
C7 C6 C5 122.2(7)
C6 C7 C8 119.2(7)
C9 C8 C7 120.8(7)
C8 C9 C10 121.6(6)
C1 C10 C5 121.0(6)
C1 C10 C9 122.1(6)
C5 C10 C9 117.0(6)
N1 C11 C3 123.1(6)
N1 C11 S1 115.5(5)
C3 C11 S1 121.4(5)
C13 C12 C17 120.9(7)
C13 C12 S1 129.9(6)
C17 C12 S1 109.3(6)
C14 C13 C12 118.2(7)
C13 C14 C15 120.2(7)
C16 C15 C14 122.6(8)
C15 C16 C17 117.3(8)
C16 C17 N1 124.7(7)
C16 C17 C12 120.9(7)
N1 C17 C12 114.5(7)
C27 C18 C19 118.8(6)
C27 C18 C1 120.3(7)
C19 C18 C1 120.9(6)
C20 C19 C24 116.5(7)
C20 C19 C18 123.3(7)
C24 C19 C18 120.2(7)
C21 C20 C19 121.4(7)
C20 C21 C22 121.3(8)
C23 C22 C21 119.2(8)
C22 C23 C24 121.2(7)
C23 C24 C25 121.2(7)
C23 C24 C19 120.3(7)
C25 C24 C19 118.5(7)
C26 C25 C24 122.1(7)
C25 C26 C27 119.0(7)
C25 C26 C28 122.0(7)
C27 C26 C28 119.0(7)
O2 C27 C18 117.5(6)
O2 C27 C26 121.2(7)
C18 C27 C26 121.3(7)
N2 C28 C26 125.0(7)
N2 C28 S2 115.2(6)
C26 C28 S2 119.9(6)
C30 C29 C34 122.0(8)
C30 C29 S2 128.8(8)
C34 C29 S2 109.2(6)
C31 C30 C29 116.7(9)
C30 C31 C32 122.9(9)
C31 C32 C33 119.8(9)
C34 C33 C32 118.8(8)
C33 C34 N2 124.9(8)
C33 C34 C29 119.8(8)
N2 C34 C29 115.2(8)

loop_
_geom_bond_atom_site_label_1
_geom_bond_atom_site_label_2
_geom_bond_distance
S1 C12 1.741(7)
S1 C11 1.749(6)
S2 C29 1.745(8)
S2 C28 1.767(7)
O1 C2 1.360(7)
O2 C27 1.353(8)
N1 C11 1.286(8)
N1 C17 1.395(8)
N2 C28 1.280(8)
N2 C34 1.393(9)
C1 C2 1.386(8)
C1 C10 1.414(8)
C1 C18 1.492(8)
C2 C3 1.442(8)
C3 C4 1.365(8)
C3 C11 1.480(9)
C4 C5 1.396(8)
C5 C6 1.402(8)
C5 C10 1.421(8)
C6 C7 1.355(9)
C7 C8 1.394(8)
C8 C9 1.362(8)
C9 C10 1.424(8)
C12 C13 1.379(9)
C12 C17 1.400(9)
C13 C14 1.376(9)
C14 C15 1.387(9)
C15 C16 1.367(9)
C16 C17 1.380(9)
C18 C27 1.378(9)
C18 C19 1.423(9)
C19 C20 1.413(9)
C19 C24 1.418(8)
C20 C21 1.366(9)
C21 C22 1.383(9)
C22 C23 1.359(10)
C23 C24 1.401(9)
C24 C25 1.409(9)
C25 C26 1.355(9)
C26 C27 1.431(9)
C26 C28 1.467(9)
C29 C30 1.398(9)
C29 C34 1.389(10)
C30 C31 1.364(11)
C31 C32 1.373(10)
C32 C33 1.408(10)
C33 C34 1.371(10)
